data_1512659
loop_
_publ_author_name
'Feng Xu'
'Tao Tao'
'Qian-Qian Liu'
'Jiao Geng'
'Wei Huang'

_publ_section_title
;
 A special case of copper(II) complex having monodentate and uncoordinated
 4-aminopyridine molecules stabilized by highly cooperative supramolecular
 interactions
;
_journal_name_full
;
Inorganica Chimica Acta
;
_journal_page_first 465
_journal_page_last 468
_journal_paper_doi 10.1016/j.ica.2012.03.052
_journal_volume 392
_journal_year 2012
_chemical_formula_moiety 'C29 H22 Cu N6, 2(Cl O4)'
_chemical_formula_sum 'C29 H22 Cl2 Cu N6 O8'
_chemical_formula_weight 716.98
_space_group_IT_number 60
_symmetry_cell_setting orthorhombic
_symmetry_space_group_name_Hall '-P 2n 2ab'
_symmetry_space_group_name_H-M 'P b c n'
_atom_sites_solution_hydrogens geom
_atom_sites_solution_primary direct
_atom_sites_solution_secondary difmap
_cell_angle_alpha 90.00
_cell_angle_beta 90.00
_cell_angle_gamma 90.00
_cell_formula_units_Z 8
_cell_length_a 28.604(10)
_cell_length_b 16.487(6)
_cell_length_c 12.638(5)
_cell_measurement_reflns_used 1082
_cell_measurement_temperature 291(2)
_cell_measurement_theta_max 16.528
_cell_measurement_theta_min 2.152
_cell_volume 5960(4)
_computing_cell_refinement SMART
_computing_data_collection 'SMART (Bruker 2000)'
_computing_data_reduction 'SAINT (Bruker 2000)'
_computing_molecular_graphics SHELXTL
_computing_publication_material SHELXTL
_computing_structure_refinement 'SHELXTL (BRUKER 2000)'
_computing_structure_solution 'SHELXTL (BRUKER 2000)'
_diffrn_ambient_temperature 291(2)
_diffrn_detector_area_resol_mean 0
_diffrn_measured_fraction_theta_full 0.999
_diffrn_measured_fraction_theta_max 0.999
_diffrn_measurement_device_type 'Bruker Smart Apex CCD area detector'
_diffrn_measurement_method '\f and \w scans'
_diffrn_radiation_monochromator graphite
_diffrn_radiation_source 'fine-focus sealed tube'
_diffrn_radiation_type MoK\a
_diffrn_radiation_wavelength 0.71073
_diffrn_reflns_av_R_equivalents 0.1037
_diffrn_reflns_av_sigmaI/netI 0.2316
_diffrn_reflns_limit_h_max 32
_diffrn_reflns_limit_h_min -34
_diffrn_reflns_limit_k_max 19
_diffrn_reflns_limit_k_min -19
_diffrn_reflns_limit_l_max 15
_diffrn_reflns_limit_l_min -12
_diffrn_reflns_number 28479
_diffrn_reflns_theta_full 25.00
_diffrn_reflns_theta_max 25.00
_diffrn_reflns_theta_min 2.15
_diffrn_standards_decay_% 0
_diffrn_standards_interval_count 0
_diffrn_standards_interval_time 0
_diffrn_standards_number 0
_exptl_absorpt_coefficient_mu 0.975
_exptl_absorpt_correction_T_max 0.9088
_exptl_absorpt_correction_T_min 0.9088
_exptl_absorpt_correction_type multi-scan
_exptl_absorpt_process_details 'SADABS, Bruker(2000)'
_exptl_crystal_colour blue
_exptl_crystal_density_diffrn 1.598
_exptl_crystal_density_method 'not measured'
_exptl_crystal_description block
_exptl_crystal_F_000 2919
_exptl_crystal_size_max 0.10
_exptl_crystal_size_mid 0.10
_exptl_crystal_size_min 0.10
_refine_diff_density_max 0.539
_refine_diff_density_min -0.816
_refine_diff_density_rms 0.090
_refine_ls_extinction_method none
_refine_ls_goodness_of_fit_ref 0.819
_refine_ls_hydrogen_treatment constr
_refine_ls_matrix_type full
_refine_ls_number_parameters 421
_refine_ls_number_reflns 5236
_refine_ls_number_restraints 0
_refine_ls_restrained_S_all 0.819
_refine_ls_R_factor_all 0.2050
_refine_ls_R_factor_gt 0.0699
_refine_ls_shift/su_max 0.000
_refine_ls_shift/su_mean 0.000
_refine_ls_structure_factor_coef Fsqd
_refine_ls_weighting_details 'calc w=1/[\s^2^(Fo^2^)+(0.0102P)^2^] where P=(Fo^2^+2Fc^2^)/3'
_refine_ls_weighting_scheme calc
_refine_ls_wR_factor_gt 0.0893
_refine_ls_wR_factor_ref 0.1069
_reflns_number_gt 1648
_reflns_number_total 5236
_reflns_threshold_expression >2sigma(I)
_cod_data_source_file ICA-2012-392-461-468-2.cif
_cod_data_source_block 2
_cod_database_code 1512659

loop_
_symmetry_equiv_pos_as_xyz
'x, y, z'
'-x+1/2, -y+1/2, z+1/2'
'x+1/2, -y+1/2, -z'
'-x, y, -z+1/2'
'-x, -y, -z'
'x-1/2, y-1/2, -z-1/2'
'-x-1/2, y-1/2, z'
'x, -y, z-1/2'

loop_
_atom_site_label
_atom_site_type_symbol
_atom_site_fract_x
_atom_site_fract_y
_atom_site_fract_z
_atom_site_U_iso_or_equiv
_atom_site_adp_type
_atom_site_occupancy
_atom_site_symmetry_multiplicity
_atom_site_calc_flag
_atom_site_refinement_flags
Cu1 Cu 0.13886(3) 0.21140(4) 0.70809(6) 0.0596(3) Uani 1 1 d .
C1 C 0.1071(2) 0.0827(5) 0.5547(6) 0.065(2) Uani 1 1 d .
H1 H 0.0939 0.1242 0.5149 0.077 Uiso 1 1 calc R
C2 C 0.1003(3) 0.0040(6) 0.5212(6) 0.078(2) Uani 1 1 d .
H2 H 0.0832 -0.0065 0.4601 0.093 Uiso 1 1 calc R
C3 C 0.1188(3) -0.0579(5) 0.5776(7) 0.082(3) Uani 1 1 d .
H3 H 0.1138 -0.1113 0.5565 0.099 Uiso 1 1 calc R
C4 C 0.1453(3) -0.0413(5) 0.6677(6) 0.064(2) Uani 1 1 d .
C5 C 0.1693(3) -0.0997(5) 0.7329(8) 0.084(3) Uani 1 1 d .
H5 H 0.1678 -0.1543 0.7145 0.101 Uiso 1 1 calc R
C6 C 0.1934(3) -0.0786(5) 0.8179(7) 0.083(3) Uani 1 1 d .
H6 H 0.2080 -0.1188 0.8576 0.100 Uiso 1 1 calc R
C7 C 0.1976(3) 0.0039(5) 0.8503(6) 0.064(2) Uani 1 1 d .
C8 C 0.2231(3) 0.0307(5) 0.9369(6) 0.073(2) Uani 1 1 d .
H8 H 0.2386 -0.0068 0.9793 0.088 Uiso 1 1 calc R
C9 C 0.2258(3) 0.1118(5) 0.9608(5) 0.070(2) Uani 1 1 d .
H9 H 0.2426 0.1299 1.0192 0.084 Uiso 1 1 calc R
C10 C 0.2027(3) 0.1655(4) 0.8951(6) 0.071(2) Uani 1 1 d .
H10 H 0.2042 0.2204 0.9114 0.085 Uiso 1 1 calc R
C11 C 0.1758(2) 0.0625(4) 0.7865(6) 0.0546(19) Uani 1 1 d .
C12 C 0.1495(3) 0.0403(4) 0.6968(6) 0.055(2) Uani 1 1 d .
C13 C 0.0482(3) 0.1457(5) 0.8379(6) 0.071(2) Uani 1 1 d .
H13 H 0.0466 0.1017 0.7921 0.086 Uiso 1 1 calc R
C14 C 0.0178(3) 0.1472(5) 0.9249(8) 0.086(3) Uani 1 1 d .
H14 H -0.0029 0.1047 0.9369 0.103 Uiso 1 1 calc R
C15 C 0.0192(3) 0.2115(7) 0.9907(6) 0.081(3) Uani 1 1 d .
H15 H -0.0012 0.2139 1.0480 0.097 Uiso 1 1 calc R
C16 C 0.0505(3) 0.2735(5) 0.9736(6) 0.062(2) Uani 1 1 d .
C17 C 0.0534(3) 0.3441(6) 1.0374(6) 0.089(3) Uani 1 1 d .
H17 H 0.0333 0.3494 1.0948 0.107 Uiso 1 1 calc R
C18 C 0.0845(4) 0.4042(5) 1.0175(7) 0.085(3) Uani 1 1 d .
H18 H 0.0851 0.4499 1.0606 0.101 Uiso 1 1 calc R
C19 C 0.1161(3) 0.3977(5) 0.9315(6) 0.066(2) Uani 1 1 d .
C20 C 0.1492(3) 0.4566(5) 0.9048(7) 0.081(3) Uani 1 1 d .
H20 H 0.1518 0.5031 0.9460 0.097 Uiso 1 1 calc R
C21 C 0.1779(3) 0.4469(4) 0.8188(7) 0.076(3) Uani 1 1 d .
H21 H 0.1981 0.4881 0.7981 0.091 Uiso 1 1 calc R
C22 C 0.1762(3) 0.3746(4) 0.7636(6) 0.068(2) Uani 1 1 d .
H22 H 0.1975 0.3663 0.7091 0.082 Uiso 1 1 calc R
C23 C 0.1155(3) 0.3281(4) 0.8669(6) 0.053(2) Uani 1 1 d .
C24 C 0.0804(3) 0.2674(4) 0.8877(6) 0.055(2) Uani 1 1 d .
C25 C 0.0901(3) 0.3182(4) 0.5593(6) 0.059(2) Uani 1 1 d .
H25 H 0.0690 0.3242 0.6147 0.071 Uiso 1 1 calc R
C26 C 0.0811(3) 0.3578(4) 0.4665(7) 0.068(2) Uani 1 1 d .
H26 H 0.0562 0.3938 0.4621 0.082 Uiso 1 1 calc R
C27 C 0.1094(3) 0.3443(4) 0.3786(6) 0.066(2) Uani 1 1 d .
C28 C 0.1483(3) 0.2962(4) 0.3954(5) 0.062(2) Uani 1 1 d .
H28 H 0.1697 0.2886 0.3408 0.074 Uiso 1 1 calc R
C29 C 0.1559(3) 0.2595(4) 0.4913(6) 0.070(2) Uani 1 1 d .
H29 H 0.1815 0.2252 0.4985 0.084 Uiso 1 1 calc R
Cl1 Cl 0.0000 0.4584(2) 0.7500 0.0831(11) Uani 1 2 d S
Cl2 Cl 0.0000 0.0822(3) 0.2500 0.1083(13) Uani 1 2 d S
Cl3 Cl 0.22208(8) 0.32498(12) 0.11993(17) 0.0704(6) Uani 1 1 d .
N1 N 0.1311(2) 0.1025(3) 0.6399(4) 0.0546(16) Uani 1 1 d .
N2 N 0.17834(19) 0.1435(3) 0.8100(4) 0.0533(16) Uani 1 1 d .
N3 N 0.0792(2) 0.2034(4) 0.8171(4) 0.0535(15) Uani 1 1 d .
N4 N 0.1452(2) 0.3161(3) 0.7853(4) 0.0559(15) Uani 1 1 d .
N5 N 0.1281(2) 0.2709(3) 0.5746(4) 0.0604(17) Uani 1 1 d .
N6 N 0.1012(2) 0.3793(3) 0.2858(5) 0.092(2) Uani 1 1 d .
H6A H 0.1103 0.3599 0.2225 0.110 Uiso 1 1 d R
H6B H 0.0852 0.4250 0.2958 0.110 Uiso 1 1 d R
O1 O 0.0000 0.3769(6) 0.7500 0.173(4) Uani 1 2 d S
O2 O 0.0046(4) 0.4910(6) 0.8386(8) 0.288(6) Uani 1 1 d .
O3 O 0.0499(3) 0.4657(6) 0.7359(11) 0.117(5) Uani 0.50 1 d P
O4 O 0.0354(4) 0.1312(6) 0.2609(9) 0.282(6) Uani 1 1 d .
O5 O 0.0099(4) 0.0382(4) 0.1645(6) 0.234(5) Uani 1 1 d .
O6 O 0.2233(2) 0.3983(3) 0.1766(5) 0.150(3) Uani 1 1 d .
O7 O 0.17559(18) 0.2959(3) 0.1131(4) 0.1061(19) Uani 1 1 d .
O8 O 0.2381(2) 0.3374(3) 0.0155(4) 0.108(2) Uani 1 1 d .
O9 O 0.2508(2) 0.2644(3) 0.1678(4) 0.116(2) Uani 1 1 d .

loop_
_atom_site_aniso_label
_atom_site_aniso_U_11
_atom_site_aniso_U_22
_atom_site_aniso_U_33
_atom_site_aniso_U_23
_atom_site_aniso_U_13
_atom_site_aniso_U_12
Cu1 0.0851(7) 0.0461(5) 0.0477(5) -0.0008(4) -0.0008(6) 0.0046(5)
C1 0.068(6) 0.071(6) 0.055(5) -0.006(4) 0.007(5) -0.007(5)
C2 0.079(6) 0.083(6) 0.071(6) -0.017(6) 0.001(5) -0.008(6)
C3 0.107(8) 0.052(6) 0.088(7) -0.020(5) 0.007(6) -0.021(5)
C4 0.078(6) 0.051(5) 0.062(5) -0.008(4) 0.003(5) 0.003(5)
C5 0.102(8) 0.045(5) 0.106(8) -0.008(6) 0.011(6) 0.008(5)
C6 0.111(8) 0.053(6) 0.086(7) 0.016(5) 0.014(6) 0.018(5)
C7 0.079(6) 0.053(6) 0.059(6) -0.004(5) -0.002(5) 0.005(5)
C8 0.078(6) 0.060(6) 0.082(6) 0.022(5) -0.007(5) 0.001(5)
C9 0.084(6) 0.074(6) 0.052(5) 0.008(5) -0.009(5) 0.002(5)
C10 0.093(7) 0.050(5) 0.069(6) -0.004(5) 0.003(5) 0.010(5)
C11 0.071(6) 0.043(5) 0.049(5) 0.001(4) 0.012(5) 0.004(4)
C12 0.077(6) 0.048(5) 0.040(5) -0.007(4) 0.011(5) 0.001(4)
C13 0.079(7) 0.070(6) 0.065(6) 0.000(5) -0.002(5) -0.005(5)
C14 0.061(7) 0.091(8) 0.105(8) 0.027(6) 0.015(6) 0.003(5)
C15 0.079(7) 0.108(8) 0.056(6) 0.015(6) 0.021(5) 0.024(7)
C16 0.067(6) 0.069(6) 0.051(5) -0.003(5) -0.003(5) 0.023(5)
C17 0.100(8) 0.122(9) 0.044(5) -0.011(6) 0.004(6) 0.055(7)
C18 0.121(9) 0.067(7) 0.065(7) -0.019(5) -0.016(7) 0.037(6)
C19 0.094(7) 0.060(6) 0.045(5) -0.002(5) -0.021(5) 0.012(5)
C20 0.116(9) 0.053(6) 0.073(7) -0.019(5) -0.030(6) 0.012(6)
C21 0.093(7) 0.045(5) 0.091(7) 0.003(5) -0.027(6) 0.001(5)
C22 0.077(6) 0.047(5) 0.081(6) -0.002(5) 0.004(5) -0.010(5)
C23 0.075(6) 0.037(5) 0.048(5) 0.002(4) -0.013(5) 0.008(4)
C24 0.063(6) 0.061(6) 0.041(5) -0.002(4) -0.005(5) 0.021(5)
C25 0.070(6) 0.060(5) 0.048(5) 0.001(4) 0.000(5) -0.005(5)
C26 0.083(6) 0.043(5) 0.079(6) 0.008(4) -0.006(6) 0.018(4)
C27 0.094(7) 0.058(6) 0.047(5) -0.003(4) -0.006(6) 0.006(5)
C28 0.075(6) 0.059(5) 0.051(5) 0.006(4) 0.006(5) 0.006(5)
C29 0.097(7) 0.067(5) 0.045(5) -0.007(4) 0.001(5) 0.024(5)
Cl1 0.112(4) 0.057(2) 0.080(2) 0.000 -0.012(2) 0.000
Cl2 0.143(4) 0.092(3) 0.090(3) 0.000 0.043(3) 0.000
Cl3 0.0811(17) 0.0618(14) 0.0682(15) -0.0039(12) -0.0028(14) 0.0056(13)
N1 0.060(4) 0.055(4) 0.048(4) -0.016(3) -0.005(3) 0.002(3)
N2 0.072(4) 0.050(4) 0.038(4) -0.005(3) -0.002(3) 0.010(3)
N3 0.066(4) 0.051(4) 0.044(4) 0.006(3) -0.005(3) 0.006(4)
N4 0.072(5) 0.046(4) 0.050(4) -0.006(3) 0.003(4) 0.012(4)
N5 0.076(5) 0.050(4) 0.055(4) 0.008(3) 0.005(4) 0.015(4)
N6 0.155(6) 0.065(4) 0.056(4) 0.002(4) -0.016(5) 0.021(4)
O1 0.176(10) 0.118(9) 0.225(12) 0.000 0.024(9) 0.000
O2 0.296(13) 0.313(11) 0.255(10) -0.211(9) -0.026(11) 0.045(10)
O3 0.014(6) 0.123(11) 0.216(16) 0.008(9) 0.013(8) -0.002(6)
O4 0.250(10) 0.335(13) 0.261(11) -0.132(11) 0.077(10) -0.146(9)
O5 0.386(14) 0.172(8) 0.144(7) -0.077(5) 0.137(8) -0.077(7)
O6 0.188(7) 0.105(5) 0.157(6) -0.078(4) -0.016(5) 0.023(5)
O7 0.059(4) 0.138(5) 0.121(5) 0.028(4) -0.006(4) 0.003(4)
O8 0.146(5) 0.104(4) 0.075(4) 0.021(3) 0.051(4) -0.002(4)
O9 0.135(5) 0.089(4) 0.125(5) 0.015(3) -0.056(5) 0.026(4)

loop_
_atom_type_symbol
_atom_type_description
_atom_type_scat_dispersion_real
_atom_type_scat_dispersion_imag
_atom_type_scat_source
C C 0.0033 0.0016 'International Tables Vol C Tables 4.2.6.8 and 6.1.1.4'
H H 0.0000 0.0000 'International Tables Vol C Tables 4.2.6.8 and 6.1.1.4'
Cl Cl 0.1484 0.1585 'International Tables Vol C Tables 4.2.6.8 and 6.1.1.4'
Cu Cu 0.3201 1.2651 'International Tables Vol C Tables 4.2.6.8 and 6.1.1.4'
N N 0.0061 0.0033 'International Tables Vol C Tables 4.2.6.8 and 6.1.1.4'
O O 0.0106 0.0060 'International Tables Vol C Tables 4.2.6.8 and 6.1.1.4'

loop_
_geom_angle_atom_site_label_1
_geom_angle_atom_site_label_2
_geom_angle_atom_site_label_3
_geom_angle
_geom_angle_site_symmetry_1
_geom_angle_site_symmetry_3
N5 Cu1 N4 90.2(2) . .
N5 Cu1 N1 93.4(2) . .
N4 Cu1 N1 176.0(2) . .
N5 Cu1 N2 153.5(2) . .
N4 Cu1 N2 96.6(2) . .
N1 Cu1 N2 80.9(2) . .
N5 Cu1 N3 116.4(2) . .
N4 Cu1 N3 79.4(2) . .
N1 Cu1 N3 97.4(2) . .
N2 Cu1 N3 90.08(19) . .
N1 C1 C2 123.9(7) . .
N1 C1 H1 118.1 . .
C2 C1 H1 118.1 . .
C3 C2 C1 119.6(8) . .
C3 C2 H2 120.2 . .
C1 C2 H2 120.2 . .
C2 C3 C4 119.6(8) . .
C2 C3 H3 120.2 . .
C4 C3 H3 120.2 . .
C3 C4 C12 116.8(8) . .
C3 C4 C5 126.4(8) . .
C12 C4 C5 116.8(8) . .
C6 C5 C4 122.4(8) . .
C6 C5 H5 118.8 . .
C4 C5 H5 118.8 . .
C5 C6 C7 121.9(8) . .
C5 C6 H6 119.0 . .
C7 C6 H6 119.0 . .
C8 C7 C11 117.8(7) . .
C8 C7 C6 125.1(8) . .
C11 C7 C6 117.0(7) . .
C9 C8 C7 120.9(7) . .
C9 C8 H8 119.6 . .
C7 C8 H8 119.6 . .
C8 C9 C10 117.8(7) . .
C8 C9 H9 121.1 . .
C10 C9 H9 121.1 . .
N2 C10 C9 124.1(7) . .
N2 C10 H10 118.0 . .
C9 C10 H10 118.0 . .
N2 C11 C7 121.6(7) . .
N2 C11 C12 117.1(7) . .
C7 C11 C12 121.3(7) . .
N1 C12 C4 123.5(7) . .
N1 C12 C11 115.9(6) . .
C4 C12 C11 120.5(7) . .
N3 C13 C14 123.9(8) . .
N3 C13 H13 118.0 . .
C14 C13 H13 118.0 . .
C15 C14 C13 118.6(8) . .
C15 C14 H14 120.7 . .
C13 C14 H14 120.7 . .
C14 C15 C16 120.4(9) . .
C14 C15 H15 119.8 . .
C16 C15 H15 119.8 . .
C15 C16 C24 118.1(8) . .
C15 C16 C17 123.9(9) . .
C24 C16 C17 117.9(9) . .
C18 C17 C16 122.2(9) . .
C18 C17 H17 118.9 . .
C16 C17 H17 118.9 . .
C17 C18 C19 120.4(9) . .
C17 C18 H18 119.8 . .
C19 C18 H18 119.8 . .
C20 C19 C23 115.7(8) . .
C20 C19 C18 124.4(9) . .
C23 C19 C18 119.8(8) . .
C21 C20 C19 121.1(8) . .
C21 C20 H20 119.5 . .
C19 C20 H20 119.5 . .
C20 C21 C22 118.6(8) . .
C20 C21 H21 120.7 . .
C22 C21 H21 120.7 . .
N4 C22 C21 122.8(8) . .
N4 C22 H22 118.6 . .
C21 C22 H22 118.6 . .
N4 C23 C19 123.6(8) . .
N4 C23 C24 118.4(7) . .
C19 C23 C24 118.0(8) . .
N3 C24 C16 123.0(8) . .
N3 C24 C23 115.5(7) . .
C16 C24 C23 121.5(8) . .
N5 C25 C26 123.4(7) . .
N5 C25 H25 118.3 . .
C26 C25 H25 118.3 . .
C25 C26 C27 120.0(7) . .
C25 C26 H26 120.0 . .
C27 C26 H26 120.0 . .
N6 C27 C28 121.8(8) . .
N6 C27 C26 122.2(8) . .
C28 C27 C26 115.9(7) . .
C29 C28 C27 121.0(7) . .
C29 C28 H28 119.5 . .
C27 C28 H28 119.5 . .
N5 C29 C28 122.8(7) . .
N5 C29 H29 118.6 . .
C28 C29 H29 118.6 . .
O2 Cl1 O2 128.9(11) . 4_556
O2 Cl1 O1 115.5(6) . .
O2 Cl1 O1 115.5(6) 4_556 .
O2 Cl1 O3 87.6(6) . 4_556
O2 Cl1 O3 88.3(7) 4_556 4_556
O1 Cl1 O3 94.8(5) . 4_556
O2 Cl1 O3 88.3(7) . .
O2 Cl1 O3 87.6(6) 4_556 .
O1 Cl1 O3 94.8(5) . .
O3 Cl1 O3 170.4(9) 4_556 .
O4 Cl2 O4 103.3(11) 4 .
O4 Cl2 O5 114.6(7) 4 .
O4 Cl2 O5 105.0(6) . .
O4 Cl2 O5 105.0(6) 4 4
O4 Cl2 O5 114.6(7) . 4
O5 Cl2 O5 114.0(7) . 4
O6 Cl3 O8 110.1(4) . .
O6 Cl3 O7 110.3(4) . .
O8 Cl3 O7 107.3(4) . .
O6 Cl3 O9 111.8(4) . .
O8 Cl3 O9 108.1(4) . .
O7 Cl3 O9 109.2(3) . .
C1 N1 C12 116.6(6) . .
C1 N1 Cu1 129.2(5) . .
C12 N1 Cu1 113.9(5) . .
C10 N2 C11 117.9(6) . .
C10 N2 Cu1 130.4(5) . .
C11 N2 Cu1 111.6(5) . .
C13 N3 C24 115.9(7) . .
C13 N3 Cu1 133.4(5) . .
C24 N3 Cu1 109.8(5) . .
C22 N4 C23 117.9(6) . .
C22 N4 Cu1 125.8(5) . .
C23 N4 Cu1 116.3(5) . .
C29 N5 C25 116.6(6) . .
C29 N5 Cu1 120.8(5) . .
C25 N5 Cu1 122.3(5) . .
C27 N6 H6A 125.3 . .
C27 N6 H6B 109.4 . .
H6A N6 H6B 125.3 . .

loop_
_geom_bond_atom_site_label_1
_geom_bond_atom_site_label_2
_geom_bond_distance
_geom_bond_site_symmetry_2
Cu1 N5 1.975(5) .
Cu1 N4 1.992(5) .
Cu1 N1 2.004(5) .
Cu1 N2 2.046(5) .
Cu1 N3 2.197(6) .
C1 N1 1.318(7) .
C1 C2 1.379(9) .
C1 H1 0.9300 .
C2 C3 1.352(9) .
C2 H2 0.9300 .
C3 C4 1.395(9) .
C3 H3 0.9300 .
C4 C12 1.400(8) .
C4 C5 1.441(9) .
C5 C6 1.323(9) .
C5 H5 0.9300 .
C6 C7 1.426(9) .
C6 H6 0.9300 .
C7 C8 1.387(8) .
C7 C11 1.405(9) .
C8 C9 1.373(8) .
C8 H8 0.9300 .
C9 C10 1.382(8) .
C9 H9 0.9300 .
C10 N2 1.332(8) .
C10 H10 0.9300 .
C11 N2 1.369(7) .
C11 C12 1.409(8) .
C12 N1 1.360(7) .
C13 N3 1.325(8) .
C13 C14 1.402(9) .
C13 H13 0.9300 .
C14 C15 1.348(9) .
C14 H14 0.9300 .
C15 C16 1.377(9) .
C15 H15 0.9300 .
C16 C24 1.386(9) .
C16 C17 1.419(9) .
C17 C18 1.354(10) .
C17 H17 0.9300 .
C18 C19 1.417(10) .
C18 H18 0.9300 .
C19 C20 1.397(9) .
C19 C23 1.409(9) .
C20 C21 1.372(9) .
C20 H20 0.9300 .
C21 C22 1.382(8) .
C21 H21 0.9300 .
C22 N4 1.338(7) .
C22 H22 0.9300 .
C23 N4 1.352(8) .
C23 C24 1.441(9) .
C24 N3 1.382(7) .
C25 N5 1.352(7) .
C25 C26 1.367(8) .
C25 H25 0.9300 .
C26 C27 1.392(9) .
C26 H26 0.9300 .
C27 N6 1.329(8) .
C27 C28 1.384(9) .
C28 C29 1.372(8) .
C28 H28 0.9300 .
C29 N5 1.332(7) .
C29 H29 0.9300 .
Cl1 O2 1.249(8) .
Cl1 O2 1.249(8) 4_556
Cl1 O1 1.344(9) .
Cl1 O3 1.443(10) 4_556
Cl1 O3 1.443(10) .
Cl2 O4 1.303(8) 4
Cl2 O4 1.303(8) .
Cl2 O5 1.331(6) .
Cl2 O5 1.331(6) 4
Cl3 O6 1.405(5) .
Cl3 O8 1.413(4) .
Cl3 O7 1.416(5) .
Cl3 O9 1.427(5) .
N6 H6A 0.8999 .
N6 H6B 0.8900 .
